data_1565863
loop_
_publ_author_name
'Malinska, Maura'

_publ_section_title
;
 Insights into molecular recognition from the crystal structures of
 <i>p-tert</i>-butylcalix[6]arene complexed with different solvents
;
_journal_coeditor_code ED5024
_journal_issue 1
_journal_name_full IUCrJ
_journal_page_first 55
_journal_page_last 64
_journal_paper_doi 10.1107/S2052252521010678
_journal_volume 9
_journal_year 2022
_chemical_formula_moiety 'C66 H84 O6, C7 H8 O'
_chemical_formula_sum 'C73 H92 O7'
_chemical_formula_weight 1081.46
_space_group_crystal_system triclinic
_space_group_IT_number 2
_space_group_name_Hall '-P 1'
_space_group_name_H-M_alt 'P -1'
_atom_sites_solution_hydrogens geom
_cell_angle_alpha 83.979(5)
_cell_angle_beta 72.392(5)
_cell_angle_gamma 73.292(5)
_cell_formula_units_Z 2
_cell_length_a 14.1349(8)
_cell_length_b 16.1763(11)
_cell_length_c 17.0355(10)
_cell_measurement_reflns_used 8585
_cell_measurement_temperature 100.0(2)
_cell_measurement_theta_max 27.0680
_cell_measurement_theta_min 1.8390
_cell_volume 3555.3(4)
_computing_cell_refinement 'CrysAlisPro 1.171.38.46 (Rigaku OD, 2015)'
_computing_data_collection 'CrysAlisPro 1.171.38.46 (Rigaku OD, 2015)'
_computing_data_reduction 'CrysAlisPro 1.171.38.46 (Rigaku OD, 2015)'
_computing_molecular_graphics 'Olex2 1.3 (Dolomanov et al., 2009)'
_computing_publication_material 'Olex2 1.3 (Dolomanov et al., 2009)'
_computing_structure_refinement 'SHELXL 2018/3 (Sheldrick, 2015)'
_diffrn_ambient_temperature 100.0(2)
_diffrn_detector 'CCD plate'
_diffrn_detector_area_resol_mean 8.4441
_diffrn_detector_type Opal
_diffrn_measured_fraction_theta_full 1.000
_diffrn_measured_fraction_theta_max 1.000
_diffrn_measurement_details
;
List of Runs (angles in degrees, time in seconds):

  # Type    Start    End  Width  t~exp~   \w     \q     \k     \f   Frames
--------------------------------------------------------------------------
  1  \w    -90.00 -32.00   1.00   22.50    --   -0.70 179.00 150.00   58
  2  \w     34.00 117.00   1.00   30.00    --   26.29 179.00 -90.00   83
  3  \w    -21.00 105.00   1.00   30.00    --   26.29  38.00   0.00  126
  4  \w     34.00 117.00   1.00   30.00    --   26.29 179.00-180.00   83
  5  \w    -24.00  25.00   1.00   30.00    --  -27.70-100.00 -60.00   49
  6  \w   -107.00  20.00   1.00   30.00    --  -27.70 -38.00  60.00  127
  7  \w   -102.00   5.00   1.00   30.00    --  -27.70 -57.00 -30.00  107
  8  \w   -108.00  13.00   1.00   30.00    --  -27.70 -78.00-120.00  121
  9  \w     32.00  89.00   1.00   22.50    --   -0.70-179.00   0.00   57
 10  \w    -48.00  59.00   1.00   30.00    --   26.29 -57.00-150.00  107
 11  \w     34.00 117.00   1.00   30.00    --   26.29 179.00  60.00   83
 12  \w    -48.00  50.00   1.00   30.00    --   26.29 -57.00 -30.00   98
;
_diffrn_measurement_device 'four-circle diffractometer'
_diffrn_measurement_device_type 'Xcalibur, Opal'
_diffrn_measurement_method '\w scans'
_diffrn_orient_matrix_type 'CrysAlisPro convention (1999,Acta A55,543-557)'
_diffrn_orient_matrix_UB_11 -0.0454896000
_diffrn_orient_matrix_UB_12 -0.0050276000
_diffrn_orient_matrix_UB_13 0.0299357000
_diffrn_orient_matrix_UB_21 -0.0182664000
_diffrn_orient_matrix_UB_22 0.0454081000
_diffrn_orient_matrix_UB_23 0.0045911000
_diffrn_orient_matrix_UB_31 -0.0242158000
_diffrn_orient_matrix_UB_32 0.0030885000
_diffrn_orient_matrix_UB_33 -0.0314918000
_diffrn_radiation_monochromator graphite
_diffrn_radiation_probe x-ray
_diffrn_radiation_type 'Mo K\a'
_diffrn_radiation_wavelength 0.71073
_diffrn_reflns_av_R_equivalents 0.1016
_diffrn_reflns_av_unetI/netI 0.1178
_diffrn_reflns_Laue_measured_fraction_full 1.000
_diffrn_reflns_Laue_measured_fraction_max 1.000
_diffrn_reflns_limit_h_max 17
_diffrn_reflns_limit_h_min -17
_diffrn_reflns_limit_k_max 19
_diffrn_reflns_limit_k_min -19
_diffrn_reflns_limit_l_max 20
_diffrn_reflns_limit_l_min -20
_diffrn_reflns_number 49801
_diffrn_reflns_point_group_measured_fraction_full 1.000
_diffrn_reflns_point_group_measured_fraction_max 1.000
_diffrn_reflns_theta_full 25.242
_diffrn_reflns_theta_max 25.350
_diffrn_reflns_theta_min 1.755
_diffrn_source 'fine-focus sealed X-ray tube'
_diffrn_source_type 'Enhance (Mo) X-ray Source'
_exptl_absorpt_coefficient_mu 0.063
_exptl_absorpt_correction_T_max 1.00000
_exptl_absorpt_correction_T_min 0.84114
_exptl_absorpt_correction_type multi-scan
_exptl_absorpt_process_details
;
CrysAlisPro 1.171.38.46 (Rigaku Oxford Diffraction, 2015)
Empirical absorption correction using spherical harmonics,
 implemented in SCALE3 ABSPACK scaling algorithm.
;
_exptl_crystal_colour colourless
_exptl_crystal_colour_primary colourless
_exptl_crystal_density_diffrn 1.010
_exptl_crystal_description block
_exptl_crystal_F_000 1172
_exptl_crystal_size_max 0.2
_exptl_crystal_size_mid 0.17
_exptl_crystal_size_min 0.1
_refine_diff_density_max 2.134
_refine_diff_density_min -0.867
_refine_diff_density_rms 0.128
_refine_ls_extinction_method none
_refine_ls_goodness_of_fit_ref 1.356
_refine_ls_hydrogen_treatment constr
_refine_ls_matrix_type full
_refine_ls_number_parameters 762
_refine_ls_number_reflns 13019
_refine_ls_number_restraints 132
_refine_ls_restrained_S_all 1.360
_refine_ls_R_factor_all 0.2133
_refine_ls_R_factor_gt 0.1429
_refine_ls_shift/su_max 0.000
_refine_ls_shift/su_mean 0.000
_refine_ls_structure_factor_coef Fsqd
_refine_ls_weighting_details 'w=1/[\s^2^(Fo^2^)+(0.2000P)^2^] where P=(Fo^2^+2Fc^2^)/3'
_refine_ls_weighting_scheme calc
_refine_ls_wR_factor_gt 0.3812
_refine_ls_wR_factor_ref 0.4373
_reflns_Friedel_coverage 0.000
_reflns_number_gt 6833
_reflns_number_total 13019
_reflns_threshold_expression 'I > 2\s(I)'
_cod_data_source_file ed5024.cif
_cod_data_source_block 9_x6_anisole
_cod_database_code 1565863
_chemical_oxdiff_formula 'C60 H48 O6 N1'
_shelx_space_group_comment
;
The symmetry employed for this shelxl refinement is uniquely defined
by the following loop, which should always be used as a source of
symmetry information in preference to the above space-group names.
They are only intended as comments.
;
_shelx_estimated_absorpt_t_max 0.994
_shelx_estimated_absorpt_t_min 0.987
_reflns_odcompleteness_completeness 99.97
_reflns_odcompleteness_iscentric 1
_reflns_odcompleteness_theta 26.32
_olex2_refinement_description
;
1. Fixed Uiso
 At 1.2 times of:
  All C(H) groups, All C(H,H) groups
 At 1.5 times of:
  All C(H,H,H) groups, All O(H) groups
2. Restrained distances
 C30-C29
 1.529 with sigma of 0.02
 C30A-C29
 1.529 with sigma of 0.02
 C40-C38 = C40-C41A = C40-C42A = C40-C43A = C40-C41 = C40-C42 = C40-C43
 1.53 with sigma of 0.01
 C18-C19A = C18-C20A = C18-C21A = C18-C19 = C18-C20 = C18-C21 = C18-C16
 1.53 with sigma of 0.01
 C7-C4 = C7-C8A = C7-C9A = C7-C10A
 1.53 with sigma of 0.02
 C29-C27 = C29-C30 = C29-C31 = C29-C32 = C29-C30A = C29-C31A = C29-C32A
 1.53 with sigma of 0.02
 C62-C60 = C62-C63 = C62-C64 = C62-C65
 1.53 with sigma of 0.02
 C51-C49 = C51-C52 = C51-C53 = C51-C54
 1.53 with sigma of 0.02
 C51-C49 = C51-C52 = C51-C53 = C51-C54 = C51-C52A = C51-C54A = C51-C53A
 1.53 with sigma of 0.02
 O7A-C67A
 1.42 with sigma of 0.02
 C71-O7A
 1.37 with sigma of 0.02
 C31A-C30A
 2.5 with sigma of 0.04
 C27-C31
 2.51 with sigma of 0.04
 C30-C32
 2.51 with sigma of 0.04
 C30-C31
 2.51 with sigma of 0.04
 C27-C30
 2.51 with sigma of 0.04
 C27-C32
 2.51 with sigma of 0.04
 C32-C31
 2.51 with sigma of 0.04
 C27-C30A
 2.51 with sigma of 0.04
 C31A-C32A
 2.51 with sigma of 0.04
 C27-C31A
 2.51 with sigma of 0.04
 C27-C32A
 2.51 with sigma of 0.04
 C32A-C30A
 2.51 with sigma of 0.04
 C30A-C31A
 2.51 with sigma of 0.04
 C21-C20
 2.51 with sigma of 0.04
 C19-C21
 2.51 with sigma of 0.04
 C16-C20
 2.51 with sigma of 0.04
 C16-C20A
 2.51 with sigma of 0.04
 C16-C21A
 2.51 with sigma of 0.04
 C20A-C21A
 2.51 with sigma of 0.04
 C16-C21
 2.51 with sigma of 0.04
 C16-C19A
 2.51 with sigma of 0.04
 C16-C19
 2.51 with sigma of 0.04
 C20-C19
 2.51 with sigma of 0.04
 C21A-C19A
 2.51 with sigma of 0.04
 C19A-C20A
 2.51 with sigma of 0.04
 C52A-C53A
 2.51 with sigma of 0.04
 C53-C54
 2.51 with sigma of 0.04
 C54-C52
 2.51 with sigma of 0.04
 C49-C52
 2.51 with sigma of 0.04
 C49-C53A
 2.51 with sigma of 0.04
 C53-C49
 2.51 with sigma of 0.04
 C52-C53
 2.51 with sigma of 0.04
 C52A-C49
 2.51 with sigma of 0.04
 C49-C54A
 2.51 with sigma of 0.04
 C49-C54
 2.51 with sigma of 0.04
 C53A-C54A
 2.51 with sigma of 0.04
 C54A-C52A
 2.51 with sigma of 0.04
 C32-C29 \\sim C32A-C29
 with sigma of 0.02
 C30-C29 \\sim C30A-C29
 with sigma of 0.02
 C31-C29 \\sim C31A-C29
 with sigma of 0.02
3. Uiso/Uaniso restraints and constraints
Uanis(C54) \\sim Ueq, Uanis(C20) \\sim Ueq, Uanis(C21) \\sim Ueq, Uanis(C54A)
\\sim Ueq, Uanis(C19) \\sim Ueq: with sigma of 0.00001 and sigma for terminal
atoms of 0.0002
Uanis(C42) = Uanis(C42A)
Uanis(C43) = Uanis(C43A)
Uanis(C72) = Uanis(C68) = Uanis(C67) = Uanis(C73) = Uanis(C69) = Uanis(C70) =
Uanis(C71)
Uanis(O7) = Uanis(C67)
Uanis(C67) = Uanis(C67A)
Uanis(C30A) = Uanis(C32)
Uanis(C31) = Uanis(C32A)
Uanis(C31A) = Uanis(C30)
Uanis(C41A) = Uanis(C41)
Uanis(C52) = Uanis(C52A)
Uanis(C53) = Uanis(C53A)
Uanis(C54) = Uanis(C54A)
4. Rigid body (RIGU) restrains
 C7, C9A
 with sigma for 1-2 distances of 0.004 and sigma for 1-3 distances of 0.004
 C7, C10A
 with sigma for 1-2 distances of 0.004 and sigma for 1-3 distances of 0.004
 C29, C32A
 with sigma for 1-2 distances of 0.004 and sigma for 1-3 distances of 0.004
 C29, C31A
 with sigma for 1-2 distances of 0.002 and sigma for 1-3 distances of 0.002
 O7A, C67A
 with sigma for 1-2 distances of 0.004 and sigma for 1-3 distances of 0.004
 C51, C53A
 with sigma for 1-2 distances of 0.002 and sigma for 1-3 distances of 0.002
5. Others
 Sof(C41)=Sof(H41D)=Sof(H41E)=Sof(H41F)=Sof(C42)=Sof(H42D)=Sof(H42E)=Sof(H42F)=
 Sof(C43)=Sof(H43D)=Sof(H43E)=Sof(H43F)=1-FVAR(1)
 Sof(C41A)=Sof(H41A)=Sof(H41B)=Sof(H41C)=Sof(C42A)=Sof(H42A)=Sof(H42B)=
 Sof(H42C)=Sof(C43A)=Sof(H43A)=Sof(H43B)=Sof(H43C)=FVAR(1)
 Sof(C19)=Sof(H19D)=Sof(H19E)=Sof(H19F)=Sof(C20)=Sof(H20D)=Sof(H20E)=Sof(H20F)=
 Sof(C21)=Sof(H21D)=Sof(H21E)=Sof(H21F)=1-FVAR(2)
 Sof(C19A)=Sof(H19A)=Sof(H19B)=Sof(H19C)=Sof(C20A)=Sof(H20A)=Sof(H20B)=
 Sof(H20C)=Sof(C21A)=Sof(H21A)=Sof(H21B)=Sof(H21C)=FVAR(2)
 Sof(H68)=Sof(O7A)=Sof(C67A)=Sof(H67D)=Sof(H67E)=Sof(H67F)=1-FVAR(3)
 Sof(O7)=Sof(H71)=Sof(C67)=Sof(H67A)=Sof(H67B)=Sof(H67C)=FVAR(3)
 Sof(C30A)=Sof(H30D)=Sof(H30E)=Sof(H30F)=Sof(C31A)=Sof(H31D)=Sof(H31E)=
 Sof(H31F)=Sof(C32A)=Sof(H32D)=Sof(H32E)=Sof(H32F)=1-FVAR(4)
 Sof(C30)=Sof(H30A)=Sof(H30B)=Sof(H30C)=Sof(C31)=Sof(H31A)=Sof(H31B)=Sof(H31C)=
 Sof(C32)=Sof(H32A)=Sof(H32B)=Sof(H32C)=FVAR(4)
 Sof(C52A)=Sof(H52D)=Sof(H52E)=Sof(H52F)=Sof(C54A)=Sof(H54D)=Sof(H54E)=
 Sof(H54F)=Sof(C53A)=Sof(H53D)=Sof(H53E)=Sof(H53F)=1-FVAR(5)
 Sof(C52)=Sof(H52A)=Sof(H52B)=Sof(H52C)=Sof(C53)=Sof(H53A)=Sof(H53B)=Sof(H53C)=
 Sof(C54)=Sof(H54A)=Sof(H54B)=Sof(H54C)=FVAR(5)
6.a Free rotating group:
 O7(C68,C69,C70,C71,C72,C73,C67)
6.b Secondary CH2 refined with riding coordinates:
 C11(H11A,H11B), C22(H22A,H22B), C33(H33A,H33B), C44(H44A,H44B), C55(H55A,
 H55B), C66(H66A,H66B)
6.c Me refined with riding coordinates:
 C30(H30A,H30B,H30C), C31(H31A,H31B,H31C), C32(H32A,H32B,H32C), C30A(H30D,H30E,
 H30F), C31A(H31D,H31E,H31F), C32A(H32D,H32E,H32F), C43(H43D,H43E,H43F),
 C67(H67A,H67B,H67C)
6.d Aromatic/amide H refined with riding coordinates:
 C3(H3A), C5(H5A), C15(H15), C17(H17), C26(H26), C28(H28), C37(H37), C39(H39),
 C48(H48), C50(H50), C59(H59), C61(H61), C68(H68), C69(H69), C70(H70), C71(H71),
  C72(H72), C73(H73)
6.e Idealised Me refined as rotating group:
 C63(H63A,H63B,H63C), C64(H64A,H64B,H64C), C65(H65A,H65B,H65C), C8A(H8AA,H8AB,
 H8AC), C9A(H9AA,H9AB,H9AC), C10A(H10A,H10B,H10C), C19A(H19A,H19B,H19C),
 C20A(H20A,H20B,H20C), C21A(H21A,H21B,H21C), C41A(H41A,H41B,H41C), C42A(H42A,
 H42B,H42C), C43A(H43A,H43B,H43C), C52(H52A,H52B,H52C), C53(H53A,H53B,H53C),
 C54(H54A,H54B,H54C), C19(H19D,H19E,H19F), C20(H20D,H20E,H20F), C21(H21D,H21E,
 H21F), C41(H41D,H41E,H41F), C42(H42D,H42E,H42F), C67A(H67D,H67E,H67F),
 C52A(H52D,H52E,H52F), C54A(H54D,H54E,H54F), C53A(H53D,H53E,H53F)
6.f Idealised tetrahedral OH refined as rotating group:
 O1(H1), O2(H2), O3(H3), O4(H4), O5(H5), O6(H6)
;
_smtbx_masks_void_probe_radius 1.2
_smtbx_masks_void_truncation_radius 1.2
_olex2_date_sample_data_collection 2017-12-04
_olex2_submission_special_instructions 'No special instructions were received'
_oxdiff_exptl_absorpt_empirical_details
;
Empirical correction (ABSPACK) includes:
- Absorption correction using spherical harmonics
- Frame scaling
;
_oxdiff_exptl_absorpt_empirical_full_max 1.334
_oxdiff_exptl_absorpt_empirical_full_min 0.908

loop_
_space_group_symop_operation_xyz
'x, y, z'
'-x, -y, -z'

loop_
_atom_site_label
_atom_site_type_symbol
_atom_site_fract_x
_atom_site_fract_y
_atom_site_fract_z
_atom_site_U_iso_or_equiv
_atom_site_adp_type
_atom_site_occupancy
_atom_site_site_symmetry_order
_atom_site_calc_flag
_atom_site_refinement_flags_posn
_atom_site_refinement_flags_adp
_atom_site_refinement_flags_occupancy
_atom_site_disorder_assembly
_atom_site_disorder_group
O1 O 0.4201(3) 0.4577(3) 0.5348(2) 0.0260(9) Uani 1 1 d . . . . .
H1 H 0.384585 0.505109 0.521211 0.039 Uiso 1 1 calc R U . . .
O2 O 0.3018(3) 0.5950(3) 0.4808(2) 0.0290(9) Uani 1 1 d . . . . .
H2 H 0.319903 0.614112 0.432351 0.043 Uiso 1 1 calc R U . . .
O3 O 0.3849(3) 0.6628(3) 0.3405(3) 0.0445(12) Uani 1 1 d . . . . .
H3 H 0.446327 0.663929 0.318142 0.067 Uiso 1 1 calc R U . . .
O4 O 0.5756(3) 0.6317(3) 0.2655(2) 0.0265(9) Uani 1 1 d . . . . .
H4 H 0.586951 0.578722 0.258457 0.040 Uiso 1 1 calc R U . . .
O5 O 0.5909(3) 0.4714(3) 0.2549(2) 0.0351(10) Uani 1 1 d . . . . .
H5 H 0.576583 0.433054 0.290145 0.053 Uiso 1 1 calc R U . . .
O6 O 0.4779(3) 0.4047(3) 0.3823(2) 0.0348(10) Uani 1 1 d . . . . .
H6 H 0.455894 0.414362 0.433068 0.052 Uiso 1 1 calc R U . . .
C1 C 0.3554(4) 0.4087(4) 0.5804(3) 0.0268(13) Uani 1 1 d . . . . .
C2 C 0.3921(4) 0.3198(4) 0.5720(3) 0.0229(12) Uani 1 1 d . . . . .
C3 C 0.3294(4) 0.2694(4) 0.6218(3) 0.0242(12) Uani 1 1 d . . . . .
H3A H 0.352983 0.208412 0.616979 0.029 Uiso 1 1 calc R U . . .
C4 C 0.2348(4) 0.3049(4) 0.6774(3) 0.0274(13) Uani 1 1 d D . . . .
C5 C 0.2021(4) 0.3939(4) 0.6824(3) 0.0254(13) Uani 1 1 d . . . . .
H5A H 0.137369 0.419208 0.720228 0.030 Uiso 1 1 calc R U . . .
C6 C 0.2590(4) 0.4484(4) 0.6349(3) 0.0256(13) Uani 1 1 d . . . . .
C7 C 0.1705(4) 0.2488(4) 0.7350(3) 0.0320(14) Uani 1 1 d D . . . .
C11 C 0.2185(4) 0.5454(4) 0.6442(3) 0.0252(13) Uani 1 1 d . . . . .
H11A H 0.277449 0.570678 0.632430 0.030 Uiso 1 1 calc R U . . .
H11B H 0.176766 0.558405 0.701907 0.030 Uiso 1 1 calc R U . . .
C12 C 0.1529(4) 0.5875(4) 0.5872(3) 0.0239(12) Uani 1 1 d . . . . .
C13 C 0.1963(4) 0.6091(4) 0.5064(3) 0.0247(12) Uani 1 1 d . . . . .
C14 C 0.1365(4) 0.6428(4) 0.4525(3) 0.0257(13) Uani 1 1 d . . . . .
C15 C 0.0298(4) 0.6569(4) 0.4843(3) 0.0306(14) Uani 1 1 d . . . . .
H15 H -0.011891 0.680939 0.448704 0.037 Uiso 1 1 calc R U . . .
C16 C -0.0182(4) 0.6378(4) 0.5650(3) 0.0273(13) Uani 1 1 d D . . . .
C17 C 0.0460(4) 0.6020(4) 0.6157(3) 0.0290(13) Uani 1 1 d . . . . .
H17 H 0.015665 0.587156 0.671250 0.035 Uiso 1 1 calc R U . . .
C18 C -0.1353(4) 0.6518(4) 0.5982(3) 0.0350(15) Uani 1 1 d D . . . .
C22 C 0.1830(4) 0.6549(4) 0.3606(3) 0.0266(13) Uani 1 1 d . . . . .
H22A H 0.243178 0.604626 0.341858 0.032 Uiso 1 1 calc R U . . .
H22B H 0.131542 0.652688 0.332837 0.032 Uiso 1 1 calc R U . . .
C23 C 0.2179(4) 0.7358(4) 0.3297(3) 0.0252(12) Uani 1 1 d . . . . .
C24 C 0.3189(4) 0.7365(4) 0.3169(3) 0.0272(13) Uani 1 1 d . . . . .
C25 C 0.3563(4) 0.8067(4) 0.2802(3) 0.0308(14) Uani 1 1 d . . . . .
C26 C 0.2867(4) 0.8773(4) 0.2589(4) 0.0357(15) Uani 1 1 d . . . . .
H26 H 0.310745 0.925528 0.233804 0.043 Uiso 1 1 calc R U . . .
C27 C 0.1825(5) 0.8825(4) 0.2720(5) 0.0476(18) Uani 1 1 d D . . . .
C28 C 0.1514(4) 0.8097(4) 0.3077(4) 0.0355(15) Uani 1 1 d . . . . .
H28 H 0.081252 0.810676 0.317555 0.043 Uiso 1 1 calc R U . . .
C29 C 0.1117(5) 0.9626(5) 0.2415(6) 0.086(3) Uani 1 1 d D . . . .
C33 C 0.4682(4) 0.8065(4) 0.2631(3) 0.0282(13) Uani 1 1 d . . . . .
H33A H 0.471209 0.867251 0.259057 0.034 Uiso 1 1 calc R U . . .
H33B H 0.491618 0.779600 0.311295 0.034 Uiso 1 1 calc R U . . .
C34 C 0.5444(4) 0.7609(4) 0.1867(3) 0.0237(12) Uani 1 1 d . . . . .
C35 C 0.5959(4) 0.6737(4) 0.1897(3) 0.0242(12) Uani 1 1 d . . . . .
C36 C 0.6705(4) 0.6299(3) 0.1205(3) 0.0204(12) Uani 1 1 d . . . . .
C37 C 0.6889(4) 0.6777(4) 0.0480(3) 0.0259(13) Uani 1 1 d . . . . .
H37 H 0.738343 0.649823 0.000386 0.031 Uiso 1 1 calc R U . . .
C38 C 0.6387(4) 0.7644(4) 0.0414(3) 0.0256(13) Uani 1 1 d D . . . .
C39 C 0.5666(4) 0.8046(4) 0.1113(3) 0.0275(13) Uani 1 1 d . . . . .
H39 H 0.531290 0.863810 0.107627 0.033 Uiso 1 1 calc R U . . .
C40 C 0.6667(5) 0.8135(4) -0.0400(3) 0.0414(16) Uani 1 1 d D . . . .
C44 C 0.7316(4) 0.5367(4) 0.1260(3) 0.0254(12) Uani 1 1 d . . . . .
H44A H 0.743855 0.525769 0.180839 0.030 Uiso 1 1 calc R U . . .
H44B H 0.799571 0.527541 0.084068 0.030 Uiso 1 1 calc R U . . .
C45 C 0.6777(4) 0.4711(4) 0.1129(3) 0.0234(12) Uani 1 1 d . . . . .
C46 C 0.6062(4) 0.4427(4) 0.1770(3) 0.0249(12) Uani 1 1 d . . . . .
C47 C 0.5504(4) 0.3906(4) 0.1632(3) 0.0236(12) Uani 1 1 d . . . . .
C48 C 0.5738(4) 0.3621(4) 0.0833(3) 0.0249(12) Uani 1 1 d . . . . .
H48 H 0.535938 0.326465 0.073289 0.030 Uiso 1 1 calc R U . . .
C49 C 0.6499(4) 0.3834(4) 0.0176(3) 0.0250(12) Uani 1 1 d D . . . .
C50 C 0.6997(4) 0.4405(3) 0.0338(3) 0.0241(12) Uani 1 1 d . . . . .
H50 H 0.749742 0.458847 -0.010215 0.029 Uiso 1 1 calc R U . . .
C51 C 0.6748(4) 0.3514(4) -0.0693(3) 0.0336(14) Uani 1 1 d D . . . .
C55 C 0.4574(4) 0.3739(4) 0.2293(3) 0.0250(12) Uani 1 1 d . . . . .
H55A H 0.419037 0.428320 0.259185 0.030 Uiso 1 1 calc R U . . .
H55B H 0.411642 0.360632 0.201278 0.030 Uiso 1 1 calc R U . . .
C56 C 0.4762(4) 0.3030(4) 0.2925(3) 0.0268(13) Uani 1 1 d . . . . .
C57 C 0.4816(4) 0.3214(4) 0.3696(3) 0.0265(13) Uani 1 1 d . . . . .
C58 C 0.4910(4) 0.2568(4) 0.4308(3) 0.0237(12) Uani 1 1 d . . . . .
C59 C 0.4939(4) 0.1740(4) 0.4127(3) 0.0278(13) Uani 1 1 d . . . . .
H59 H 0.500697 0.129658 0.453500 0.033 Uiso 1 1 calc R U . . .
C60 C 0.4875(4) 0.1535(4) 0.3379(3) 0.0279(13) Uani 1 1 d D . . . .
C61 C 0.4789(4) 0.2194(4) 0.2794(3) 0.0273(13) Uani 1 1 d . . . . .
H61 H 0.474624 0.206430 0.227689 0.033 Uiso 1 1 calc R U . . .
C62 C 0.4883(4) 0.0627(4) 0.3184(3) 0.0317(14) Uani 1 1 d D . . . .
C63 C 0.5104(6) -0.0031(4) 0.3858(4) 0.0529(19) Uani 1 1 d D . . . .
H63A H 0.581241 -0.011278 0.387297 0.079 Uiso 1 1 calc R U . . .
H63B H 0.501760 -0.058150 0.374324 0.079 Uiso 1 1 calc R U . . .
H63C H 0.462314 0.017930 0.439093 0.079 Uiso 1 1 calc R U . . .
C64 C 0.5685(5) 0.0324(4) 0.2348(4) 0.0470(17) Uani 1 1 d D . . . .
H64A H 0.637941 0.026342 0.238734 0.071 Uiso 1 1 calc R U . . .
H64B H 0.554565 0.075183 0.191621 0.071 Uiso 1 1 calc R U . . .
H64C H 0.563692 -0.023305 0.221167 0.071 Uiso 1 1 calc R U . . .
C65 C 0.3792(5) 0.0667(5) 0.3133(5) 0.0542(19) Uani 1 1 d D . . . .
H65A H 0.377103 0.008927 0.302639 0.081 Uiso 1 1 calc R U . . .
H65B H 0.363747 0.106344 0.268451 0.081 Uiso 1 1 calc R U . . .
H65C H 0.327919 0.087210 0.365485 0.081 Uiso 1 1 calc R U . . .
C66 C 0.4956(4) 0.2767(4) 0.5147(3) 0.0236(12) Uani 1 1 d . . . . .
H66A H 0.526161 0.222132 0.540974 0.028 Uiso 1 1 calc R U . . .
H66B H 0.541803 0.314598 0.506760 0.028 Uiso 1 1 calc R U . . .
C8A C 0.0581(5) 0.2834(6) 0.7389(6) 0.076(3) Uani 1 1 d D . . A 1
H8AA H 0.033974 0.344125 0.754687 0.114 Uiso 1 1 calc R U . A 1
H8AB H 0.017935 0.249884 0.779714 0.114 Uiso 1 1 calc R U . A 1
H8AC H 0.049485 0.278745 0.684703 0.114 Uiso 1 1 calc R U . A 1
C9A C 0.1732(8) 0.2558(7) 0.8231(5) 0.096(4) Uani 1 1 d D . . B 1
H9AA H 0.244723 0.236036 0.825422 0.144 Uiso 1 1 calc R U . B 1
H9AB H 0.132802 0.219846 0.860239 0.144 Uiso 1 1 calc R U . B 1
H9AC H 0.143905 0.316079 0.840189 0.144 Uiso 1 1 calc R U . B 1
C10A C 0.2097(7) 0.1552(5) 0.7153(6) 0.091(3) Uani 1 1 d D . . C 1
H10A H 0.205410 0.147067 0.660393 0.137 Uiso 1 1 calc R U . C 1
H10B H 0.167911 0.122905 0.756234 0.137 Uiso 1 1 calc R U . C 1
H10C H 0.281691 0.134049 0.716264 0.137 Uiso 1 1 calc R U . C 1
C19A C -0.1913(6) 0.7071(9) 0.5385(6) 0.075(4) Uani 0.743(9) 1 d D . P D 1
H19A H -0.175581 0.763124 0.529438 0.113 Uiso 0.743(9) 1 calc R U P D 1
H19B H -0.265771 0.715860 0.561998 0.113 Uiso 0.743(9) 1 calc R U P D 1
H19C H -0.168220 0.677589 0.485905 0.113 Uiso 0.743(9) 1 calc R U P D 1
C20A C -0.1767(6) 0.7037(8) 0.6789(5) 0.064(4) Uani 0.743(9) 1 d D . P D 1
H20A H -0.157853 0.666074 0.723813 0.097 Uiso 0.743(9) 1 calc R U P D 1
H20B H -0.251954 0.725231 0.692455 0.097 Uiso 0.743(9) 1 calc R U P D 1
H20C H -0.146602 0.752491 0.671219 0.097 Uiso 0.743(9) 1 calc R U P D 1
C21A C -0.1584(7) 0.5651(6) 0.6155(9) 0.089(5) Uani 0.743(9) 1 d D . P D 1
H21A H -0.135582 0.533838 0.563866 0.133 Uiso 0.743(9) 1 calc R U P D 1
H21B H -0.232750 0.573569 0.639685 0.133 Uiso 0.743(9) 1 calc R U P D 1
H21C H -0.121868 0.531655 0.653996 0.133 Uiso 0.743(9) 1 calc R U P D 1
C30 C 0.0037(6) 0.9569(7) 0.2566(10) 0.097(4) Uani 0.842(12) 1 d D . P E 1
H30A H -0.036727 1.009726 0.235744 0.146 Uiso 0.842(12) 1 calc R U P E 1
H30B H 0.004769 0.907015 0.227932 0.146 Uiso 0.842(12) 1 calc R U P E 1
H30C H -0.027616 0.950283 0.315800 0.146 Uiso 0.842(12) 1 calc R U P E 1
C31 C 0.1204(9) 1.0458(6) 0.2729(7) 0.080(4) Uani 0.842(12) 1 d D . P E 1
H31A H 0.193305 1.044149 0.260613 0.120 Uiso 0.842(12) 1 calc R U P E 1
H31B H 0.085359 1.096240 0.245326 0.120 Uiso 0.842(12) 1 calc R U P E 1
H31C H 0.088222 1.049572 0.332511 0.120 Uiso 0.842(12) 1 calc R U P E 1
C32 C 0.1540(8) 0.9726(7) 0.1431(6) 0.085(4) Uani 0.842(12) 1 d D . P E 1
H32A H 0.225130 0.976794 0.128130 0.128 Uiso 0.842(12) 1 calc R U P E 1
H32B H 0.152045 0.922244 0.116924 0.128 Uiso 0.842(12) 1 calc R U P E 1
H32C H 0.110623 1.025005 0.124207 0.128 Uiso 0.842(12) 1 calc R U P E 1
C41A C 0.6096(9) 0.9082(5) -0.0409(7) 0.055(3) Uani 0.664(7) 1 d D . P F 1
H41A H 0.535511 0.914171 -0.027931 0.082 Uiso 0.664(7) 1 calc R U P F 1
H41B H 0.633851 0.933427 -0.095548 0.082 Uiso 0.664(7) 1 calc R U P F 1
H41C H 0.622342 0.938173 0.000377 0.082 Uiso 0.664(7) 1 calc R U P F 1
C42A C 0.6624(12) 0.7633(8) -0.1100(6) 0.060(3) Uani 0.664(7) 1 d D . P F 1
H42A H 0.705334 0.703811 -0.109160 0.090 Uiso 0.664(7) 1 calc R U P F 1
H42B H 0.688034 0.791097 -0.163032 0.090 Uiso 0.664(7) 1 calc R U P F 1
H42C H 0.590980 0.762812 -0.102484 0.090 Uiso 0.664(7) 1 calc R U P F 1
C43A C 0.7839(6) 0.8098(8) -0.0606(7) 0.065(3) Uani 0.664(7) 1 d D . P F 1
H43A H 0.793274 0.844677 -0.021334 0.098 Uiso 0.664(7) 1 calc R U P F 1
H43B H 0.807454 0.832533 -0.116619 0.098 Uiso 0.664(7) 1 calc R U P F 1
H43C H 0.824096 0.749817 -0.056833 0.098 Uiso 0.664(7) 1 calc R U P F 1
C52 C 0.6292(11) 0.4240(7) -0.1225(6) 0.073(4) Uani 0.690(7) 1 d D . P G 1
H52A H 0.562093 0.458099 -0.089661 0.110 Uiso 0.690(7) 1 calc R U P G 1
H52B H 0.620385 0.399442 -0.169227 0.110 Uiso 0.690(7) 1 calc R U P G 1
H52C H 0.675725 0.461137 -0.143011 0.110 Uiso 0.690(7) 1 calc R U P G 1
C53 C 0.6326(9) 0.2744(6) -0.0705(6) 0.050(2) Uani 0.690(7) 1 d D . P G 1
H53A H 0.617440 0.247973 -0.015284 0.075 Uiso 0.690(7) 1 calc R U P G 1
H53B H 0.684105 0.231737 -0.109434 0.075 Uiso 0.690(7) 1 calc R U P G 1
H53C H 0.569363 0.294185 -0.087634 0.075 Uiso 0.690(7) 1 calc R U P G 1
C54 C 0.7929(7) 0.3152(8) -0.1062(7) 0.061(2) Uani 0.690(7) 1 d D U P G 1
H54A H 0.826445 0.361423 -0.110819 0.091 Uiso 0.690(7) 1 calc R U P G 1
H54B H 0.807485 0.292365 -0.160984 0.091 Uiso 0.690(7) 1 calc R U P G 1
H54C H 0.819403 0.268771 -0.070230 0.091 Uiso 0.690(7) 1 calc R U P G 1
C19 C -0.1899(18) 0.7467(8) 0.5945(18) 0.052(4) Uani 0.257(9) 1 d D U P D 2
H19D H -0.176911 0.777550 0.635045 0.078 Uiso 0.257(9) 1 calc R U P D 2
H19E H -0.264193 0.754053 0.606937 0.078 Uiso 0.257(9) 1 calc R U P D 2
H19F H -0.164067 0.770077 0.539235 0.078 Uiso 0.257(9) 1 calc R U P D 2
C20 C -0.1627(18) 0.6084(16) 0.6836(9) 0.042(4) Uani 0.257(9) 1 d D U P D 2
H20D H -0.128135 0.625444 0.718713 0.063 Uiso 0.257(9) 1 calc R U P D 2
H20E H -0.139942 0.545589 0.677946 0.063 Uiso 0.257(9) 1 calc R U P D 2
H20F H -0.237462 0.626649 0.708604 0.063 Uiso 0.257(9) 1 calc R U P D 2
C21 C -0.1669(16) 0.6019(14) 0.5415(12) 0.030(4) Uani 0.257(9) 1 d D U P D 2
H21D H -0.175730 0.637601 0.492701 0.046 Uiso 0.257(9) 1 calc R U P D 2
H21E H -0.231866 0.588458 0.571591 0.046 Uiso 0.257(9) 1 calc R U P D 2
H21F H -0.112930 0.548099 0.524327 0.046 Uiso 0.257(9) 1 calc R U P D 2
C30A C 0.084(4) 0.944(3) 0.168(2) 0.085(4) Uani 0.158(12) 1 d D . P E 2
H30D H 0.038818 0.995972 0.150747 0.128 Uiso 0.158(12) 1 calc R U P E 2
H30E H 0.146563 0.923954 0.122742 0.128 Uiso 0.158(12) 1 calc R U P E 2
H30F H 0.047488 0.898253 0.182885 0.128 Uiso 0.158(12) 1 calc R U P E 2
C31A C 0.012(2) 0.976(3) 0.317(2) 0.097(4) Uani 0.158(12) 1 d D . P E 2
H31D H 0.028041 0.988920 0.366209 0.146 Uiso 0.158(12) 1 calc R U P E 2
H31E H -0.042236 1.024892 0.305427 0.146 Uiso 0.158(12) 1 calc R U P E 2
H31F H -0.011706 0.923919 0.327634 0.146 Uiso 0.158(12) 1 calc R U P E 2
C32A C 0.150(4) 1.044(2) 0.237(4) 0.080(4) Uani 0.158(12) 1 d D . P E 2
H32D H 0.165354 1.049203 0.288401 0.120 Uiso 0.158(12) 1 calc R U P E 2
H32E H 0.212281 1.039923 0.190677 0.120 Uiso 0.158(12) 1 calc R U P E 2
H32F H 0.096079 1.095670 0.229082 0.120 Uiso 0.158(12) 1 calc R U P E 2
C41 C 0.5616(11) 0.8642(14) -0.0548(13) 0.055(3) Uani 0.336(7) 1 d D . P F 2
H41D H 0.527449 0.823372 -0.065293 0.082 Uiso 0.336(7) 1 calc R U P F 2
H41E H 0.573435 0.903377 -0.102454 0.082 Uiso 0.336(7) 1 calc R U P F 2
H41F H 0.517668 0.897641 -0.005900 0.082 Uiso 0.336(7) 1 calc R U P F 2
C42 C 0.734(2) 0.7616(14) -0.1145(10) 0.060(3) Uani 0.336(7) 1 d D . P F 2
H42D H 0.804029 0.737868 -0.108904 0.090 Uiso 0.336(7) 1 calc R U P F 2
H42E H 0.736827 0.798844 -0.163959 0.090 Uiso 0.336(7) 1 calc R U P F 2
H42F H 0.706080 0.714289 -0.119355 0.090 Uiso 0.336(7) 1 calc R U P F 2
C43 C 0.7004(17) 0.8900(11) -0.0224(13) 0.065(3) Uani 0.336(7) 1 d D . P F 2
H43D H 0.651072 0.918959 0.027280 0.098 Uiso 0.336(7) 1 calc R U P F 2
H43E H 0.768999 0.868965 -0.013892 0.098 Uiso 0.336(7) 1 calc R U P F 2
H43F H 0.702831 0.930799 -0.069215 0.098 Uiso 0.336(7) 1 calc R U P F 2
O7 O 0.9142(15) 0.3013(12) 0.1002(7) 0.185(3) Uani 0.087(12) 1 d G . P H 1
C68 C 0.8805(9) 0.2727(7) 0.1788(6) 0.185(3) Uani 1 1 d G . . . .
H68 H 0.906329 0.294449 0.124941 0.222 Uiso 0.913(12) 1 calc R U P H 2
C69 C 0.9363(7) 0.2636(8) 0.2380(8) 0.185(3) Uani 1 1 d G . . . .
H69 H 1.000317 0.277572 0.224554 0.222 Uiso 1 1 calc R U . . .
C70 C 0.8925(9) 0.2335(8) 0.3159(7) 0.185(3) Uani 1 1 d G . . . .
H70 H 0.926712 0.227068 0.357248 0.222 Uiso 1 1 calc R U . . .
C71 C 0.7999(10) 0.2127(7) 0.3343(6) 0.185(3) Uani 1 1 d DG . . . .
H71 H 0.770762 0.193003 0.388333 0.222 Uiso 0.087(12) 1 calc R U P H 1
C72 C 0.7510(7) 0.2200(8) 0.2771(8) 0.185(3) Uani 1 1 d G . . . .
H72 H 0.688259 0.204121 0.290495 0.222 Uiso 1 1 calc R U . . .
C73 C 0.7899(9) 0.2500(8) 0.1999(7) 0.185(3) Uani 1 1 d G . . . .
H73 H 0.753668 0.255210 0.160082 0.222 Uiso 1 1 calc R U . . .
C67 C 1.0079(18) 0.3281(16) 0.0792(11) 0.185(3) Uani 0.087(12) 1 d G . P H 1
H67A H 1.024540 0.347320 0.021327 0.277 Uiso 0.087(12) 1 calc R U P H 1
H67B H 0.998461 0.375679 0.114381 0.277 Uiso 0.087(12) 1 calc R U P H 1
H67C H 1.064345 0.279394 0.087450 0.277 Uiso 0.087(12) 1 calc R U P H 1
O7A O 0.7687(9) 0.1643(11) 0.4050(7) 0.222(8) Uani 0.913(12) 1 d D . P H 2
C67A C 0.8109(14) 0.1541(14) 0.4771(11) 0.185(3) Uani 0.913(12) 1 d D . P H 2
H67D H 0.884800 0.149786 0.457592 0.277 Uiso 0.913(12) 1 calc R U P H 2
H67E H 0.800054 0.101616 0.508530 0.277 Uiso 0.913(12) 1 calc R U P H 2
H67F H 0.775335 0.204287 0.512592 0.277 Uiso 0.913(12) 1 calc R U P H 2
C52A C 0.5751(16) 0.3862(18) -0.0957(15) 0.073(4) Uani 0.310(7) 1 d D . P G 2
H52D H 0.523421 0.357222 -0.063055 0.110 Uiso 0.310(7) 1 calc R U P G 2
H52E H 0.590007 0.375097 -0.154261 0.110 Uiso 0.310(7) 1 calc R U P G 2
H52F H 0.548592 0.448538 -0.086619 0.110 Uiso 0.310(7) 1 calc R U P G 2
C54A C 0.7598(16) 0.3864(16) -0.1302(13) 0.061(2) Uani 0.310(7) 1 d D U P G 2
H54D H 0.734314 0.449139 -0.136569 0.091 Uiso 0.310(7) 1 calc R U P G 2
H54E H 0.779442 0.359453 -0.183790 0.091 Uiso 0.310(7) 1 calc R U P G 2
H54F H 0.820037 0.373096 -0.109286 0.091 Uiso 0.310(7) 1 calc R U P G 2
C53A C 0.7158(19) 0.2564(9) -0.0724(12) 0.050(2) Uani 0.310(7) 1 d D . P G 2
H53D H 0.773865 0.238520 -0.048607 0.075 Uiso 0.310(7) 1 calc R U P G 2
H53E H 0.739353 0.238189 -0.129774 0.075 Uiso 0.310(7) 1 calc R U P G 2
H53F H 0.661542 0.229522 -0.040829 0.075 Uiso 0.310(7) 1 calc R U P G 2

loop_
_atom_site_aniso_label
_atom_site_aniso_U_11
_atom_site_aniso_U_22
_atom_site_aniso_U_33
_atom_site_aniso_U_23
_atom_site_aniso_U_13
_atom_site_aniso_U_12
O1 0.0206(19) 0.037(2) 0.019(2) 0.0048(17) -0.0002(16) -0.0128(17)
O2 0.0177(18) 0.045(3) 0.022(2) 0.0093(18) -0.0043(16) -0.0110(18)
O3 0.026(2) 0.064(3) 0.032(2) 0.025(2) -0.0036(19) -0.009(2)
O4 0.0199(19) 0.040(2) 0.020(2) 0.0062(17) -0.0035(16) -0.0141(19)
O5 0.047(3) 0.050(3) 0.015(2) 0.0112(18) -0.0074(19) -0.028(2)
O6 0.054(3) 0.037(3) 0.017(2) 0.0028(18) -0.0035(19) -0.026(2)
C1 0.027(3) 0.047(4) 0.012(3) 0.005(2) -0.008(2) -0.016(3)
C2 0.018(3) 0.041(4) 0.013(3) 0.004(2) -0.007(2) -0.012(2)
C3 0.025(3) 0.035(3) 0.016(3) 0.007(2) -0.010(2) -0.012(3)
C4 0.021(3) 0.043(4) 0.018(3) 0.005(3) -0.006(2) -0.010(3)
C5 0.014(2) 0.042(4) 0.018(3) 0.005(2) -0.004(2) -0.006(2)
C6 0.020(3) 0.042(4) 0.013(3) 0.002(2) -0.004(2) -0.007(3)
C7 0.018(3) 0.044(4) 0.034(3) 0.009(3) -0.004(2) -0.015(3)
C11 0.020(3) 0.039(4) 0.016(3) 0.000(2) 0.000(2) -0.011(2)
C12 0.021(3) 0.031(3) 0.019(3) 0.000(2) -0.004(2) -0.008(2)
C13 0.015(3) 0.037(3) 0.021(3) 0.001(2) -0.002(2) -0.010(2)
C14 0.024(3) 0.035(3) 0.022(3) 0.004(2) -0.007(2) -0.013(3)
C15 0.022(3) 0.044(4) 0.025(3) -0.001(3) -0.008(2) -0.007(3)
C16 0.018(3) 0.043(4) 0.022(3) -0.001(3) -0.007(2) -0.007(3)
C17 0.021(3) 0.042(4) 0.020(3) -0.001(3) 0.000(2) -0.007(3)
C18 0.024(3) 0.054(4) 0.028(3) 0.004(3) -0.005(3) -0.015(3)
C22 0.025(3) 0.040(4) 0.015(3) 0.002(2) -0.005(2) -0.010(3)
C23 0.020(3) 0.035(3) 0.019(3) 0.000(2) -0.005(2) -0.006(2)
C24 0.022(3) 0.040(4) 0.016(3) -0.003(2) -0.004(2) -0.004(3)
C25 0.025(3) 0.041(4) 0.029(3) -0.003(3) -0.004(3) -0.017(3)
C26 0.018(3) 0.027(3) 0.056(4) -0.005(3) -0.004(3) -0.004(3)
C27 0.025(3) 0.040(4) 0.077(5) 0.001(4) -0.010(3) -0.013(3)
C28 0.025(3) 0.041(4) 0.041(4) -0.004(3) -0.005(3) -0.013(3)
C29 0.037(4) 0.047(5) 0.172(9) 0.018(6) -0.038(5) -0.008(4)
C33 0.019(3) 0.042(4) 0.026(3) -0.005(3) -0.005(2) -0.012(3)
C34 0.018(3) 0.034(3) 0.020(3) -0.001(2) -0.006(2) -0.009(2)
C35 0.021(3) 0.034(3) 0.021(3) 0.006(2) -0.007(2) -0.014(2)
C36 0.015(2) 0.027(3) 0.019(3) 0.001(2) -0.003(2) -0.008(2)
C37 0.022(3) 0.038(4) 0.020(3) -0.005(2) -0.002(2) -0.015(3)
C38 0.029(3) 0.030(3) 0.023(3) 0.003(2) -0.007(2) -0.018(3)
C39 0.022(3) 0.031(3) 0.030(3) 0.002(3) -0.006(2) -0.008(2)
C40 0.050(4) 0.052(4) 0.023(3) 0.011(3) -0.007(3) -0.023(3)
C44 0.022(3) 0.033(3) 0.023(3) -0.003(2) -0.003(2) -0.012(2)
C45 0.017(3) 0.032(3) 0.022(3) 0.002(2) -0.006(2) -0.008(2)
C46 0.024(3) 0.037(3) 0.014(3) 0.004(2) -0.003(2) -0.013(3)
C47 0.023(3) 0.029(3) 0.019(3) 0.008(2) -0.006(2) -0.009(2)
C48 0.023(3) 0.032(3) 0.023(3) 0.006(2) -0.010(2) -0.012(2)
C49 0.017(3) 0.032(3) 0.024(3) -0.001(2) -0.008(2) -0.001(2)
C50 0.017(3) 0.029(3) 0.022(3) -0.001(2) 0.001(2) -0.006(2)
C51 0.030(3) 0.044(3) 0.026(3) -0.005(3) -0.006(3) -0.010(3)
C55 0.022(3) 0.034(3) 0.022(3) 0.002(2) -0.007(2) -0.011(2)
C56 0.027(3) 0.039(4) 0.021(3) 0.006(3) -0.008(2) -0.018(3)
C57 0.023(3) 0.038(4) 0.019(3) 0.000(2) 0.002(2) -0.018(3)
C58 0.018(3) 0.035(3) 0.018(3) -0.001(2) -0.001(2) -0.012(2)
C59 0.027(3) 0.035(3) 0.023(3) 0.006(3) -0.008(2) -0.011(3)
C60 0.025(3) 0.034(3) 0.025(3) 0.001(3) -0.006(2) -0.011(3)
C61 0.025(3) 0.039(4) 0.020(3) 0.003(3) -0.007(2) -0.012(3)
C62 0.032(3) 0.035(4) 0.025(3) 0.005(3) -0.006(3) -0.008(3)
C63 0.075(5) 0.041(4) 0.049(4) 0.011(3) -0.023(4) -0.024(4)
C64 0.066(5) 0.038(4) 0.038(4) -0.003(3) -0.012(3) -0.017(4)
C65 0.058(5) 0.048(5) 0.069(5) 0.010(4) -0.033(4) -0.020(4)
C66 0.019(3) 0.037(3) 0.016(3) 0.007(2) -0.006(2) -0.011(2)
C8A 0.036(4) 0.087(6) 0.106(7) 0.048(5) -0.021(4) -0.035(4)
C9A 0.100(7) 0.171(10) 0.064(5) 0.065(6) -0.052(5) -0.103(8)
C10A 0.058(5) 0.061(5) 0.119(8) -0.003(5) 0.041(5) -0.031(4)
C19A 0.015(4) 0.142(12) 0.053(7) 0.022(7) -0.009(4) -0.008(6)
C20A 0.019(4) 0.119(10) 0.040(6) -0.022(6) -0.003(4) 0.007(5)
C21A 0.030(6) 0.072(8) 0.153(14) -0.005(8) 0.008(7) -0.031(6)
C30 0.047(5) 0.071(7) 0.172(11) 0.054(8) -0.044(6) -0.020(5)
C31 0.079(8) 0.051(6) 0.088(10) 0.019(6) -0.004(7) -0.013(5)
C32 0.065(7) 0.085(8) 0.108(10) 0.041(7) -0.038(7) -0.023(6)
C41A 0.064(7) 0.051(7) 0.044(6) 0.015(5) -0.010(5) -0.019(5)
C42A 0.097(10) 0.061(6) 0.018(4) 0.017(4) -0.014(7) -0.024(8)
C43A 0.039(5) 0.077(8) 0.065(7) 0.039(6) 0.003(5) -0.025(5)
C52 0.119(12) 0.057(9) 0.025(6) -0.004(5) -0.021(7) 0.005(7)
C53 0.073(7) 0.049(4) 0.027(4) -0.010(4) -0.012(5) -0.014(5)
C54 0.061(2) 0.061(2) 0.061(2) -0.00123(15) -0.0174(7) -0.0164(6)
C19 0.052(4) 0.052(4) 0.052(4) -0.0010(2) -0.0149(12) -0.0140(12)
C20 0.042(4) 0.042(4) 0.042(4) -0.0008(2) -0.0121(12) -0.0114(11)
C21 0.030(4) 0.030(4) 0.030(4) -0.0006(2) -0.0087(11) -0.0082(11)
C30A 0.065(7) 0.085(8) 0.108(10) 0.041(7) -0.038(7) -0.023(6)
C31A 0.047(5) 0.071(7) 0.172(11) 0.054(8) -0.044(6) -0.020(5)
C32A 0.079(8) 0.051(6) 0.088(10) 0.019(6) -0.004(7) -0.013(5)
C41 0.064(7) 0.051(7) 0.044(6) 0.015(5) -0.010(5) -0.019(5)
C42 0.097(10) 0.061(6) 0.018(4) 0.017(4) -0.014(7) -0.024(8)
C43 0.039(5) 0.077(8) 0.065(7) 0.039(6) 0.003(5) -0.025(5)
O7 0.167(7) 0.241(8) 0.157(6) -0.062(6) -0.045(5) -0.055(6)
C68 0.167(7) 0.241(8) 0.157(6) -0.062(6) -0.045(5) -0.055(6)
C69 0.167(7) 0.241(8) 0.157(6) -0.062(6) -0.045(5) -0.055(6)
C70 0.167(7) 0.241(8) 0.157(6) -0.062(6) -0.045(5) -0.055(6)
C71 0.167(7) 0.241(8) 0.157(6) -0.062(6) -0.045(5) -0.055(6)
C72 0.167(7) 0.241(8) 0.157(6) -0.062(6) -0.045(5) -0.055(6)
C73 0.167(7) 0.241(8) 0.157(6) -0.062(6) -0.045(5) -0.055(6)
C67 0.167(7) 0.241(8) 0.157(6) -0.062(6) -0.045(5) -0.055(6)
O7A 0.121(9) 0.35(2) 0.137(9) 0.070(11) -0.046(7) 0.009(10)
C67A 0.167(7) 0.241(8) 0.157(6) -0.062(6) -0.045(5) -0.055(6)
C52A 0.119(12) 0.057(9) 0.025(6) -0.004(5) -0.021(7) 0.005(7)
C54A 0.061(2) 0.061(2) 0.061(2) -0.00123(15) -0.0174(7) -0.0164(6)
C53A 0.073(7) 0.049(4) 0.027(4) -0.010(4) -0.012(5) -0.014(5)

loop_
_atom_type_symbol
_atom_type_description
_atom_type_scat_dispersion_real
_atom_type_scat_dispersion_imag
_atom_type_scat_source
C C 0.0033 0.0016 'International Tables Vol C Tables 4.2.6.8 and 6.1.1.4'
H H 0.0000 0.0000 'International Tables Vol C Tables 4.2.6.8 and 6.1.1.4'
O O 0.0106 0.0060 'International Tables Vol C Tables 4.2.6.8 and 6.1.1.4'

loop_
_geom_angle_atom_site_label_1
_geom_angle_atom_site_label_2
_geom_angle_atom_site_label_3
_geom_angle
_geom_angle_site_symmetry_1
_geom_angle_site_symmetry_3
_geom_angle_publ_flag
C1 O1 H1 109.5 . . ?
C13 O2 H2 109.5 . . ?
C24 O3 H3 109.5 . . ?
C35 O4 H4 109.5 . . ?
C46 O5 H5 109.5 . . ?
C57 O6 H6 109.5 . . ?
O1 C1 C2 116.8(5) . . ?
O1 C1 C6 120.7(5) . . ?
C2 C1 C6 122.4(5) . . ?
C1 C2 C3 117.1(5) . . ?
C1 C2 C66 122.9(5) . . ?
C3 C2 C66 120.0(5) . . ?
C2 C3 H3A 118.6 . . ?
C4 C3 C2 122.9(5) . . ?
C4 C3 H3A 118.6 . . ?
C3 C4 C7 122.2(5) . . ?
C5 C4 C3 117.3(5) . . ?
C5 C4 C7 120.5(5) . . ?
C4 C5 H5A 118.3 . . ?
C4 C5 C6 123.4(5) . . ?
C6 C5 H5A 118.3 . . ?
C1 C6 C11 122.6(5) . . ?
C5 C6 C1 116.9(5) . . ?
C5 C6 C11 120.5(5) . . ?
C8A C7 C4 111.0(5) . . ?
C8A C7 C9A 104.5(6) . . ?
C9A C7 C4 109.0(5) . . ?
C10A C7 C4 113.8(5) . . ?
C10A C7 C8A 111.6(6) . . ?
C10A C7 C9A 106.5(7) . . ?
C6 C11 H11A 109.0 . . ?
C6 C11 H11B 109.0 . . ?
C6 C11 C12 112.7(4) . . ?
H11A C11 H11B 107.8 . . ?
C12 C11 H11A 109.0 . . ?
C12 C11 H11B 109.0 . . ?
C13 C12 C11 121.8(5) . . ?
C13 C12 C17 118.5(5) . . ?
C17 C12 C11 119.6(5) . . ?
O2 C13 C12 116.9(5) . . ?
O2 C13 C14 121.3(4) . . ?
C12 C13 C14 121.8(5) . . ?
C13 C14 C22 122.9(5) . . ?
C15 C14 C13 117.4(5) . . ?
C15 C14 C22 119.4(5) . . ?
C14 C15 H15 118.3 . . ?
C16 C15 C14 123.4(5) . . ?
C16 C15 H15 118.3 . . ?
C15 C16 C17 116.7(5) . . ?
C15 C16 C18 122.7(5) . . ?
C17 C16 C18 120.6(5) . . ?
C12 C17 C16 122.1(5) . . ?
C12 C17 H17 118.9 . . ?
C16 C17 H17 118.9 . . ?
C16 C18 C20A 109.5(5) . . ?
C16 C18 C21 107.1(9) . . ?
C19A C18 C16 111.5(5) . . ?
C19A C18 C20A 105.5(7) . . ?
C21A C18 C16 109.1(6) . . ?
C21A C18 C19A 111.6(8) . . ?
C21A C18 C20A 109.7(8) . . ?
C19 C18 C16 110.1(10) . . ?
C19 C18 C20 114.9(14) . . ?
C19 C18 C21 109.1(13) . . ?
C20 C18 C16 110.2(10) . . ?
C20 C18 C21 105.1(12) . . ?
C14 C22 H22A 107.6 . . ?
C14 C22 H22B 107.6 . . ?
H22A C22 H22B 107.0 . . ?
C23 C22 C14 119.0(5) . . ?
C23 C22 H22A 107.6 . . ?
C23 C22 H22B 107.6 . . ?
C24 C23 C22 121.1(5) . . ?
C24 C23 C28 117.5(5) . . ?
C28 C23 C22 121.2(5) . . ?
O3 C24 C25 120.0(5) . . ?
C23 C24 O3 117.4(5) . . ?
C23 C24 C25 122.6(5) . . ?
C24 C25 C33 122.8(5) . . ?
C26 C25 C24 116.8(5) . . ?
C26 C25 C33 120.4(5) . . ?
C25 C26 H26 118.0 . . ?
C25 C26 C27 124.0(6) . . ?
C27 C26 H26 118.0 . . ?
C26 C27 C29 120.1(6) . . ?
C28 C27 C26 115.9(6) . . ?
C28 C27 C29 123.9(5) . . ?
C23 C28 C27 123.2(5) . . ?
C23 C28 H28 118.4 . . ?
C27 C28 H28 118.4 . . ?
C27 C29 C31 110.1(7) . . ?
C27 C29 C32 109.7(7) . . ?
C27 C29 C31A 100.3(16) . . ?
C27 C29 C32A 112(2) . . ?
C30 C29 C27 113.9(7) . . ?
C30 C29 C31 114.9(8) . . ?
C30 C29 C32 104.5(8) . . ?
C31 C29 C32 103.0(7) . . ?
C30A C29 C27 112.1(17) . . ?
C30A C29 C31A 107.7(17) . . ?
C30A C29 C32A 118(2) . . ?
C32A C29 C31A 105(2) . . ?
C25 C33 H33A 108.0 . . ?
C25 C33 H33B 108.0 . . ?
H33A C33 H33B 107.2 . . ?
C34 C33 C25 117.3(4) . . ?
C34 C33 H33A 108.0 . . ?
C34 C33 H33B 108.0 . . ?
C35 C34 C33 121.0(5) . . ?
C35 C34 C39 117.6(5) . . ?
C39 C34 C33 121.4(5) . . ?
O4 C35 C34 117.0(5) . . ?
O4 C35 C36 120.4(5) . . ?
C34 C35 C36 122.5(5) . . ?
C35 C36 C44 122.0(5) . . ?
C37 C36 C35 116.6(5) . . ?
C37 C36 C44 121.4(5) . . ?
C36 C37 H37 118.4 . . ?
C36 C37 C38 123.2(5) . . ?
C38 C37 H37 118.4 . . ?
C37 C38 C39 118.0(5) . . ?
C37 C38 C40 120.0(5) . . ?
C39 C38 C40 121.9(5) . . ?
C34 C39 H39 118.9 . . ?
C38 C39 C34 122.1(5) . . ?
C38 C39 H39 118.9 . . ?
C38 C40 C42A 109.3(6) . . ?
C38 C40 C43A 107.2(6) . . ?
C38 C40 C41 105.1(9) . . ?
C38 C40 C43 107.0(9) . . ?
C41A C40 C38 116.2(6) . . ?
C41A C40 C42A 113.2(7) . . ?
C41A C40 C43A 106.1(7) . . ?
C42A C40 C43A 103.7(8) . . ?
C42 C40 C38 117.4(10) . . ?
C42 C40 C41 109.8(14) . . ?
C42 C40 C43 116.5(14) . . ?
C43 C40 C41 98.8(13) . . ?
C36 C44 H44A 108.9 . . ?
C36 C44 H44B 108.9 . . ?
C36 C44 C45 113.6(4) . . ?
H44A C44 H44B 107.7 . . ?
C45 C44 H44A 108.9 . . ?
C45 C44 H44B 108.9 . . ?
C46 C45 C44 122.0(5) . . ?
C46 C45 C50 118.7(5) . . ?
C50 C45 C44 119.3(4) . . ?
O5 C46 C47 121.8(4) . . ?
C45 C46 O5 116.6(4) . . ?
C45 C46 C47 121.5(5) . . ?
C46 C47 C48 117.8(5) . . ?
C46 C47 C55 121.8(5) . . ?
C48 C47 C55 119.9(4) . . ?
C47 C48 H48 118.4 . . ?
C49 C48 C47 123.2(5) . . ?
C49 C48 H48 118.4 . . ?
C48 C49 C50 116.6(5) . . ?
C48 C49 C51 122.5(5) . . ?
C50 C49 C51 120.8(5) . . ?
C45 C50 C49 121.8(5) . . ?
C45 C50 H50 119.1 . . ?
C49 C50 H50 119.1 . . ?
C49 C51 C53 112.3(5) . . ?
C49 C51 C54 110.4(6) . . ?
C49 C51 C52A 106.5(10) . . ?
C49 C51 C54A 111.7(10) . . ?
C52 C51 C49 109.8(6) . . ?
C52 C51 C53 108.7(7) . . ?
C52 C51 C54 111.9(8) . . ?
C53 C51 C54 103.7(7) . . ?
C54A C51 C52A 108.5(13) . . ?
C53A C51 C49 111.1(9) . . ?
C53A C51 C52A 114.1(13) . . ?
C53A C51 C54A 105.1(12) . . ?
C47 C55 H55A 107.8 . . ?
C47 C55 H55B 107.8 . . ?
H55A C55 H55B 107.1 . . ?
C56 C55 C47 118.1(4) . . ?
C56 C55 H55A 107.8 . . ?
C56 C55 H55B 107.8 . . ?
C57 C56 C55 121.0(5) . . ?
C61 C56 C55 121.0(5) . . ?
C61 C56 C57 117.7(5) . . ?
O6 C57 C56 117.3(5) . . ?
O6 C57 C58 121.5(5) . . ?
C58 C57 C56 121.1(5) . . ?
C57 C58 C66 121.3(5) . . ?
C59 C58 C57 117.8(5) . . ?
C59 C58 C66 120.9(5) . . ?
C58 C59 H59 118.6 . . ?
C60 C59 C58 122.9(5) . . ?
C60 C59 H59 118.6 . . ?
C59 C60 C62 123.0(5) . . ?
C61 C60 C59 117.1(5) . . ?
C61 C60 C62 119.9(5) . . ?
C56 C61 C60 123.4(5) . . ?
C56 C61 H61 118.3 . . ?
C60 C61 H61 118.3 . . ?
C60 C62 C64 110.7(5) . . ?
C60 C62 C65 107.9(5) . . ?
C63 C62 C60 112.2(5) . . ?
C63 C62 C64 109.6(5) . . ?
C63 C62 C65 107.2(5) . . ?
C64 C62 C65 109.1(5) . . ?
C62 C63 H63A 109.5 . . ?
C62 C63 H63B 109.5 . . ?
C62 C63 H63C 109.5 . . ?
H63A C63 H63B 109.5 . . ?
H63A C63 H63C 109.5 . . ?
H63B C63 H63C 109.5 . . ?
C62 C64 H64A 109.5 . . ?
C62 C64 H64B 109.5 . . ?
C62 C64 H64C 109.5 . . ?
H64A C64 H64B 109.5 . . ?
H64A C64 H64C 109.5 . . ?
H64B C64 H64C 109.5 . . ?
C62 C65 H65A 109.5 . . ?
C62 C65 H65B 109.5 . . ?
C62 C65 H65C 109.5 . . ?
H65A C65 H65B 109.5 . . ?
H65A C65 H65C 109.5 . . ?
H65B C65 H65C 109.5 . . ?
C2 C66 C58 113.8(4) . . ?
C2 C66 H66A 108.8 . . ?
C2 C66 H66B 108.8 . . ?
C58 C66 H66A 108.8 . . ?
C58 C66 H66B 108.8 . . ?
H66A C66 H66B 107.7 . . ?
C7 C8A H8AA 109.5 . . ?
C7 C8A H8AB 109.5 . . ?
C7 C8A H8AC 109.5 . . ?
H8AA C8A H8AB 109.5 . . ?
H8AA C8A H8AC 109.5 . . ?
H8AB C8A H8AC 109.5 . . ?
C7 C9A H9AA 109.5 . . ?
C7 C9A H9AB 109.5 . . ?
C7 C9A H9AC 109.5 . . ?
H9AA C9A H9AB 109.5 . . ?
H9AA C9A H9AC 109.5 . . ?
H9AB C9A H9AC 109.5 . . ?
C7 C10A H10A 109.5 . . ?
C7 C10A H10B 109.5 . . ?
C7 C10A H10C 109.5 . . ?
H10A C10A H10B 109.5 . . ?
H10A C10A H10C 109.5 . . ?
H10B C10A H10C 109.5 . . ?
C18 C19A H19A 109.5 . . ?
C18 C19A H19B 109.5 . . ?
C18 C19A H19C 109.5 . . ?
H19A C19A H19B 109.5 . . ?
H19A C19A H19C 109.5 . . ?
H19B C19A H19C 109.5 . . ?
C18 C20A H20A 109.5 . . ?
C18 C20A H20B 109.5 . . ?
C18 C20A H20C 109.5 . . ?
H20A C20A H20B 109.5 . . ?
H20A C20A H20C 109.5 . . ?
H20B C20A H20C 109.5 . . ?
C18 C21A H21A 109.5 . . ?
C18 C21A H21B 109.5 . . ?
C18 C21A H21C 109.5 . . ?
H21A C21A H21B 109.5 . . ?
H21A C21A H21C 109.5 . . ?
H21B C21A H21C 109.5 . . ?
C29 C30 H30A 109.5 . . ?
C29 C30 H30B 109.5 . . ?
C29 C30 H30C 109.5 . . ?
H30A C30 H30B 109.5 . . ?
H30A C30 H30C 109.5 . . ?
H30B C30 H30C 109.5 . . ?
C29 C31 H31A 109.5 . . ?
C29 C31 H31B 109.5 . . ?
C29 C31 H31C 109.5 . . ?
H31A C31 H31B 109.5 . . ?
H31A C31 H31C 109.5 . . ?
H31B C31 H31C 109.5 . . ?
C29 C32 H32A 109.5 . . ?
C29 C32 H32B 109.5 . . ?
C29 C32 H32C 109.5 . . ?
H32A C32 H32B 109.5 . . ?
H32A C32 H32C 109.5 . . ?
H32B C32 H32C 109.5 . . ?
C40 C41A H41A 109.5 . . ?
C40 C41A H41B 109.5 . . ?
C40 C41A H41C 109.5 . . ?
H41A C41A H41B 109.5 . . ?
H41A C41A H41C 109.5 . . ?
H41B C41A H41C 109.5 . . ?
C40 C42A H42A 109.5 . . ?
C40 C42A H42B 109.5 . . ?
C40 C42A H42C 109.5 . . ?
H42A C42A H42B 109.5 . . ?
H42A C42A H42C 109.5 . . ?
H42B C42A H42C 109.5 . . ?
C40 C43A H43A 109.5 . . ?
C40 C43A H43B 109.5 . . ?
C40 C43A H43C 109.5 . . ?
H43A C43A H43B 109.5 . . ?
H43A C43A H43C 109.5 . . ?
H43B C43A H43C 109.5 . . ?
C51 C52 H52A 109.5 . . ?
C51 C52 H52B 109.5 . . ?
C51 C52 H52C 109.5 . . ?
H52A C52 H52B 109.5 . . ?
H52A C52 H52C 109.5 . . ?
H52B C52 H52C 109.5 . . ?
C51 C53 H53A 109.5 . . ?
C51 C53 H53B 109.5 . . ?
C51 C53 H53C 109.5 . . ?
H53A C53 H53B 109.5 . . ?
H53A C53 H53C 109.5 . . ?
H53B C53 H53C 109.5 . . ?
C51 C54 H54A 109.5 . . ?
C51 C54 H54B 109.5 . . ?
C51 C54 H54C 109.5 . . ?
H54A C54 H54B 109.5 . . ?
H54A C54 H54C 109.5 . . ?
H54B C54 H54C 109.5 . . ?
C18 C19 H19D 109.5 . . ?
C18 C19 H19E 109.5 . . ?
C18 C19 H19F 109.5 . . ?
H19D C19 H19E 109.5 . . ?
H19D C19 H19F 109.5 . . ?
H19E C19 H19F 109.5 . . ?
C18 C20 H20D 109.5 . . ?
C18 C20 H20E 109.5 . . ?
C18 C20 H20F 109.5 . . ?
H20D C20 H20E 109.5 . . ?
H20D C20 H20F 109.5 . . ?
H20E C20 H20F 109.5 . . ?
C18 C21 H21D 109.5 . . ?
C18 C21 H21E 109.5 . . ?
C18 C21 H21F 109.5 . . ?
H21D C21 H21E 109.5 . . ?
H21D C21 H21F 109.5 . . ?
H21E C21 H21F 109.5 . . ?
C29 C30A H30D 109.5 . . ?
C29 C30A H30E 109.5 . . ?
C29 C30A H30F 109.5 . . ?
H30D C30A H30E 109.5 . . ?
H30D C30A H30F 109.5 . . ?
H30E C30A H30F 109.5 . . ?
C29 C31A H31D 109.5 . . ?
C29 C31A H31E 109.5 . . ?
C29 C31A H31F 109.5 . . ?
H31D C31A H31E 109.5 . . ?
H31D C31A H31F 109.5 . . ?
H31E C31A H31F 109.5 . . ?
C29 C32A H32D 109.5 . . ?
C29 C32A H32E 109.5 . . ?
C29 C32A H32F 109.5 . . ?
H32D C32A H32E 109.5 . . ?
H32D C32A H32F 109.5 . . ?
H32E C32A H32F 109.5 . . ?
C40 C41 H41D 109.5 . . ?
C40 C41 H41E 109.5 . . ?
C40 C41 H41F 109.5 . . ?
H41D C41 H41E 109.5 . . ?
H41D C41 H41F 109.5 . . ?
H41E C41 H41F 109.5 . . ?
C40 C42 H42D 109.5 . . ?
C40 C42 H42E 109.5 . . ?
C40 C42 H42F 109.5 . . ?
H42D C42 H42E 109.5 . . ?
H42D C42 H42F 109.5 . . ?
H42E C42 H42F 109.5 . . ?
C40 C43 H43D 109.5 . . ?
C40 C43 H43E 109.5 . . ?
C40 C43 H43F 109.5 . . ?
H43D C43 H43E 109.5 . . ?
H43D C43 H43F 109.5 . . ?
H43E C43 H43F 109.5 . . ?
C68 O7 C67 116.7 . . ?
O7 C68 C69 123.1 . . ?
O7 C68 C73 117.0 . . ?
C69 C68 H68 120.1 . . ?
C73 C68 H68 120.1 . . ?
C73 C68 C69 119.9 . . ?
C68 C69 H69 121.6 . . ?
C70 C69 C68 116.7 . . ?
C70 C69 H69 121.6 . . ?
C69 C70 H70 119.5 . . ?
C71 C70 C69 121.0 . . ?
C71 C70 H70 119.5 . . ?
C70 C71 H71 119.7 . . ?
C70 C71 O7A 120.3(11) . . ?
C72 C71 C70 120.7 . . ?
C72 C71 H71 119.7 . . ?
C72 C71 O7A 117.2(12) . . ?
C71 C72 H72 119.6 . . ?
C71 C72 C73 120.8 . . ?
C73 C72 H72 119.6 . . ?
C68 C73 H73 119.6 . . ?
C72 C73 C68 120.8 . . ?
C72 C73 H73 119.6 . . ?
O7 C67 H67A 109.5 . . ?
O7 C67 H67B 109.5 . . ?
O7 C67 H67C 109.5 . . ?
H67A C67 H67B 109.5 . . ?
H67A C67 H67C 109.5 . . ?
H67B C67 H67C 109.5 . . ?
C71 O7A C67A 124.0(16) . . ?
O7A C67A H67D 109.5 . . ?
O7A C67A H67E 109.5 . . ?
O7A C67A H67F 109.5 . . ?
H67D C67A H67E 109.5 . . ?
H67D C67A H67F 109.5 . . ?
H67E C67A H67F 109.5 . . ?
C51 C52A H52D 109.5 . . ?
C51 C52A H52E 109.5 . . ?
C51 C52A H52F 109.5 . . ?
H52D C52A H52E 109.5 . . ?
H52D C52A H52F 109.5 . . ?
H52E C52A H52F 109.5 . . ?
C51 C54A H54D 109.5 . . ?
C51 C54A H54E 109.5 . . ?
C51 C54A H54F 109.5 . . ?
H54D C54A H54E 109.5 . . ?
H54D C54A H54F 109.5 . . ?
H54E C54A H54F 109.5 . . ?
C51 C53A H53D 109.5 . . ?
C51 C53A H53E 109.5 . . ?
C51 C53A H53F 109.5 . . ?
H53D C53A H53E 109.5 . . ?
H53D C53A H53F 109.5 . . ?
H53E C53A H53F 109.5 . . ?

loop_
_geom_bond_atom_site_label_1
_geom_bond_atom_site_label_2
_geom_bond_distance
_geom_bond_site_symmetry_2
_geom_bond_publ_flag
O1 H1 0.8400 . ?
O1 C1 1.387(6) . ?
O2 H2 0.8400 . ?
O2 C13 1.378(6) . ?
O3 H3 0.8400 . ?
O3 C24 1.393(7) . ?
O4 H4 0.8400 . ?
O4 C35 1.382(6) . ?
O5 H5 0.8400 . ?
O5 C46 1.386(6) . ?
O6 H6 0.8400 . ?
O6 C57 1.371(7) . ?
C1 C2 1.389(8) . ?
C1 C6 1.409(7) . ?
C2 C3 1.409(7) . ?
C2 C66 1.507(7) . ?
C3 H3A 0.9500 . ?
C3 C4 1.386(7) . ?
C4 C5 1.383(8) . ?
C4 C7 1.536(7) . ?
C5 H5A 0.9500 . ?
C5 C6 1.394(7) . ?
C6 C11 1.516(8) . ?
C7 C8A 1.508(8) . ?
C7 C9A 1.530(9) . ?
C7 C10A 1.492(9) . ?
C11 H11A 0.9900 . ?
C11 H11B 0.9900 . ?
C11 C12 1.519(7) . ?
C12 C13 1.381(7) . ?
C12 C17 1.397(7) . ?
C13 C14 1.398(7) . ?
C14 C15 1.398(7) . ?
C14 C22 1.519(7) . ?
C15 H15 0.9500 . ?
C15 C16 1.382(8) . ?
C16 C17 1.404(7) . ?
C16 C18 1.535(6) . ?
C17 H17 0.9500 . ?
C18 C19A 1.533(7) . ?
C18 C20A 1.551(7) . ?
C18 C21A 1.509(8) . ?
C18 C19 1.512(9) . ?
C18 C20 1.535(9) . ?
C18 C21 1.556(9) . ?
C22 H22A 0.9900 . ?
C22 H22B 0.9900 . ?
C22 C23 1.517(7) . ?
C23 C24 1.380(7) . ?
C23 C28 1.388(8) . ?
C24 C25 1.399(8) . ?
C25 C26 1.373(8) . ?
C25 C33 1.519(7) . ?
C26 H26 0.9500 . ?
C26 C27 1.401(8) . ?
C27 C28 1.390(8) . ?
C27 C29 1.542(9) . ?
C28 H28 0.9500 . ?
C29 C30 1.498(8) . ?
C29 C31 1.549(11) . ?
C29 C32 1.609(11) . ?
C29 C30A 1.506(11) . ?
C29 C31A 1.575(14) . ?
C29 C32A 1.554(14) . ?
C33 H33A 0.9900 . ?
C33 H33B 0.9900 . ?
C33 C34 1.514(7) . ?
C34 C35 1.392(8) . ?
C34 C39 1.393(7) . ?
C35 C36 1.415(7) . ?
C36 C37 1.382(7) . ?
C36 C44 1.516(8) . ?
C37 H37 0.9500 . ?
C37 C38 1.387(8) . ?
C38 C39 1.388(7) . ?
C38 C40 1.527(6) . ?
C39 H39 0.9500 . ?
C40 C41A 1.512(8) . ?
C40 C42A 1.537(8) . ?
C40 C43A 1.570(8) . ?
C40 C41 1.557(9) . ?
C40 C42 1.503(10) . ?
C40 C43 1.533(10) . ?
C44 H44A 0.9900 . ?
C44 H44B 0.9900 . ?
C44 C45 1.540(7) . ?
C45 C46 1.385(7) . ?
C45 C50 1.400(7) . ?
C46 C47 1.387(7) . ?
C47 C48 1.395(7) . ?
C47 C55 1.521(7) . ?
C48 H48 0.9500 . ?
C48 C49 1.389(7) . ?
C49 C50 1.404(7) . ?
C49 C51 1.524(7) . ?
C50 H50 0.9500 . ?
C51 C52 1.520(9) . ?
C51 C53 1.532(9) . ?
C51 C54 1.552(9) . ?
C51 C52A 1.542(15) . ?
C51 C54A 1.535(14) . ?
C51 C53A 1.479(14) . ?
C55 H55A 0.9900 . ?
C55 H55B 0.9900 . ?
C55 C56 1.511(8) . ?
C56 C57 1.406(7) . ?
C56 C61 1.381(8) . ?
C57 C58 1.405(8) . ?
C58 C59 1.391(8) . ?
C58 C66 1.523(7) . ?
C59 H59 0.9500 . ?
C59 C60 1.387(7) . ?
C60 C61 1.385(8) . ?
C60 C62 1.535(7) . ?
C61 H61 0.9500 . ?
C62 C63 1.521(8) . ?
C62 C64 1.551(8) . ?
C62 C65 1.553(8) . ?
C63 H63A 0.9800 . ?
C63 H63B 0.9800 . ?
C63 H63C 0.9800 . ?
C64 H64A 0.9800 . ?
C64 H64B 0.9800 . ?
C64 H64C 0.9800 . ?
C65 H65A 0.9800 . ?
C65 H65B 0.9800 . ?
C65 H65C 0.9800 . ?
C66 H66A 0.9900 . ?
C66 H66B 0.9900 . ?
C8A H8AA 0.9800 . ?
C8A H8AB 0.9800 . ?
C8A H8AC 0.9800 . ?
C9A H9AA 0.9800 . ?
C9A H9AB 0.9800 . ?
C9A H9AC 0.9800 . ?
C10A H10A 0.9800 . ?
C10A H10B 0.9800 . ?
C10A H10C 0.9800 . ?
C19A H19A 0.9800 . ?
C19A H19B 0.9800 . ?
C19A H19C 0.9800 . ?
C20A H20A 0.9800 . ?
C20A H20B 0.9800 . ?
C20A H20C 0.9800 . ?
C21A H21A 0.9800 . ?
C21A H21B 0.9800 . ?
C21A H21C 0.9800 . ?
C30 H30A 0.9800 . ?
C30 H30B 0.9800 . ?
C30 H30C 0.9800 . ?
C31 H31A 0.9800 . ?
C31 H31B 0.9800 . ?
C31 H31C 0.9800 . ?
C32 H32A 0.9800 . ?
C32 H32B 0.9800 . ?
C32 H32C 0.9800 . ?
C41A H41A 0.9800 . ?
C41A H41B 0.9800 . ?
C41A H41C 0.9800 . ?
C42A H42A 0.9800 . ?
C42A H42B 0.9800 . ?
C42A H42C 0.9800 . ?
C43A H43A 0.9800 . ?
C43A H43B 0.9800 . ?
C43A H43C 0.9800 . ?
C52 H52A 0.9800 . ?
C52 H52B 0.9800 . ?
C52 H52C 0.9800 . ?
C53 H53A 0.9800 . ?
C53 H53B 0.9800 . ?
C53 H53C 0.9800 . ?
C54 H54A 0.9800 . ?
C54 H54B 0.9800 . ?
C54 H54C 0.9800 . ?
C19 H19D 0.9800 . ?
C19 H19E 0.9800 . ?
C19 H19F 0.9800 . ?
C20 H20D 0.9800 . ?
C20 H20E 0.9800 . ?
C20 H20F 0.9800 . ?
C21 H21D 0.9800 . ?
C21 H21E 0.9800 . ?
C21 H21F 0.9800 . ?
C30A H30D 0.9800 . ?
C30A H30E 0.9800 . ?
C30A H30F 0.9800 . ?
C31A H31D 0.9800 . ?
C31A H31E 0.9800 . ?
C31A H31F 0.9800 . ?
C32A H32D 0.9800 . ?
C32A H32E 0.9800 . ?
C32A H32F 0.9800 . ?
C41 H41D 0.9800 . ?
C41 H41E 0.9800 . ?
C41 H41F 0.9800 . ?
C42 H42D 0.9800 . ?
C42 H42E 0.9800 . ?
C42 H42F 0.9800 . ?
C43 H43D 0.9800 . ?
C43 H43E 0.9800 . ?
C43 H43F 0.9800 . ?
O7 C68 1.3581 . ?
O7 C67 1.4421 . ?
C68 H68 0.9500 . ?
C68 C69 1.4294 . ?
C68 C73 1.3665 . ?
C69 H69 0.9500 . ?
C69 C70 1.3874 . ?
C70 H70 0.9500 . ?
C70 C71 1.3805 . ?
C71 H71 0.9500 . ?
C71 C72 1.3330 . ?
C71 O7A 1.392(12) . ?
C72 H72 0.9500 . ?
C72 C73 1.3607 . ?
C73 H73 0.9500 . ?
C67 H67A 0.9800 . ?
C67 H67B 0.9800 . ?
C67 H67C 0.9800 . ?
O7A C67A 1.495(14) . ?
C67A H67D 0.9800 . ?
C67A H67E 0.9800 . ?
C67A H67F 0.9800 . ?
C52A H52D 0.9800 . ?
C52A H52E 0.9800 . ?
C52A H52F 0.9800 . ?
C54A H54D 0.9800 . ?
C54A H54E 0.9800 . ?
C54A H54F 0.9800 . ?
C53A H53D 0.9800 . ?
C53A H53E 0.9800 . ?
C53A H53F 0.9800 . ?

loop_
_geom_torsion_atom_site_label_1
_geom_torsion_atom_site_label_2
_geom_torsion_atom_site_label_3
_geom_torsion_atom_site_label_4
_geom_torsion
_geom_torsion_site_symmetry_1
_geom_torsion_site_symmetry_2
_geom_torsion_site_symmetry_3
_geom_torsion_site_symmetry_4
_geom_torsion_publ_flag
O1 C1 C2 C3 176.4(4) . . . . ?
O1 C1 C2 C66 -1.8(7) . . . . ?
O1 C1 C6 C5 -175.7(4) . . . . ?
O1 C1 C6 C11 2.7(7) . . . . ?
O2 C13 C14 C15 -178.5(5) . . . . ?
O2 C13 C14 C22 8.4(8) . . . . ?
O3 C24 C25 C26 -179.7(5) . . . . ?
O3 C24 C25 C33 0.9(8) . . . . ?
O4 C35 C36 C37 -177.4(4) . . . . ?
O4 C35 C36 C44 -0.5(7) . . . . ?
O5 C46 C47 C48 -177.6(5) . . . . ?
O5 C46 C47 C55 10.2(8) . . . . ?
O6 C57 C58 C59 179.8(5) . . . . ?
O6 C57 C58 C66 1.0(8) . . . . ?
C1 C2 C3 C4 -0.1(7) . . . . ?
C1 C2 C66 C58 -95.2(6) . . . . ?
C1 C6 C11 C12 91.9(6) . . . . ?
C2 C1 C6 C5 1.6(7) . . . . ?
C2 C1 C6 C11 -179.9(5) . . . . ?
C2 C3 C4 C5 0.7(8) . . . . ?
C2 C3 C4 C7 -176.1(5) . . . . ?
C3 C2 C66 C58 86.6(6) . . . . ?
C3 C4 C5 C6 0.0(8) . . . . ?
C3 C4 C7 C8A -137.0(6) . . . . ?
C3 C4 C7 C9A 108.5(7) . . . . ?
C3 C4 C7 C10A -10.2(8) . . . . ?
C4 C5 C6 C1 -1.0(8) . . . . ?
C4 C5 C6 C11 -179.5(5) . . . . ?
C5 C4 C7 C8A 46.3(8) . . . . ?
C5 C4 C7 C9A -68.2(8) . . . . ?
C5 C4 C7 C10A 173.2(6) . . . . ?
C5 C6 C11 C12 -89.7(6) . . . . ?
C6 C1 C2 C3 -1.0(7) . . . . ?
C6 C1 C2 C66 -179.3(5) . . . . ?
C6 C11 C12 C13 -83.7(6) . . . . ?
C6 C11 C12 C17 93.8(6) . . . . ?
C7 C4 C5 C6 176.8(5) . . . . ?
C11 C12 C13 O2 -3.4(8) . . . . ?
C11 C12 C13 C14 175.9(5) . . . . ?
C11 C12 C17 C16 -177.7(5) . . . . ?
C12 C13 C14 C15 2.2(8) . . . . ?
C12 C13 C14 C22 -170.8(5) . . . . ?
C13 C12 C17 C16 -0.1(9) . . . . ?
C13 C14 C15 C16 -1.3(9) . . . . ?
C13 C14 C22 C23 -83.5(7) . . . . ?
C14 C15 C16 C17 -0.3(9) . . . . ?
C14 C15 C16 C18 -178.5(5) . . . . ?
C14 C22 C23 C24 94.1(6) . . . . ?
C14 C22 C23 C28 -90.5(6) . . . . ?
C15 C14 C22 C23 103.6(6) . . . . ?
C15 C16 C17 C12 1.1(9) . . . . ?
C15 C16 C18 C19A -13.0(9) . . . . ?
C15 C16 C18 C20A -129.3(7) . . . . ?
C15 C16 C18 C21A 110.6(8) . . . . ?
C15 C16 C18 C19 -63.4(13) . . . . ?
C15 C16 C18 C20 168.9(11) . . . . ?
C15 C16 C18 C21 55.1(11) . . . . ?
C17 C12 C13 O2 179.1(5) . . . . ?
C17 C12 C13 C14 -1.6(8) . . . . ?
C17 C16 C18 C19A 168.9(7) . . . . ?
C17 C16 C18 C20A 52.6(8) . . . . ?
C17 C16 C18 C21A -67.4(9) . . . . ?
C17 C16 C18 C19 118.6(13) . . . . ?
C17 C16 C18 C20 -9.2(12) . . . . ?
C17 C16 C18 C21 -123.0(10) . . . . ?
C18 C16 C17 C12 179.2(5) . . . . ?
C22 C14 C15 C16 172.1(5) . . . . ?
C22 C23 C24 O3 -5.6(7) . . . . ?
C22 C23 C24 C25 172.9(5) . . . . ?
C22 C23 C28 C27 -173.9(6) . . . . ?
C23 C24 C25 C26 1.8(8) . . . . ?
C23 C24 C25 C33 -177.6(5) . . . . ?
C24 C23 C28 C27 1.7(9) . . . . ?
C24 C25 C26 C27 0.1(9) . . . . ?
C24 C25 C33 C34 80.6(7) . . . . ?
C25 C26 C27 C28 -1.0(10) . . . . ?
C25 C26 C27 C29 -176.6(7) . . . . ?
C25 C33 C34 C35 -90.1(6) . . . . ?
C25 C33 C34 C39 90.7(7) . . . . ?
C26 C25 C33 C34 -98.8(7) . . . . ?
C26 C27 C28 C23 0.1(10) . . . . ?
C26 C27 C29 C30 177.3(9) . . . . ?
C26 C27 C29 C31 -52.0(10) . . . . ?
C26 C27 C29 C32 60.6(9) . . . . ?
C26 C27 C29 C30A 108(2) . . . . ?
C26 C27 C29 C31A -138(2) . . . . ?
C26 C27 C29 C32A -27(2) . . . . ?
C28 C23 C24 O3 178.8(5) . . . . ?
C28 C23 C24 C25 -2.7(8) . . . . ?
C28 C27 C29 C30 2.1(13) . . . . ?
C28 C27 C29 C31 132.8(8) . . . . ?
C28 C27 C29 C32 -114.6(8) . . . . ?
C28 C27 C29 C30A -68(2) . . . . ?
C28 C27 C29 C31A 47(2) . . . . ?
C28 C27 C29 C32A 158(2) . . . . ?
C29 C27 C28 C23 175.4(7) . . . . ?
C33 C25 C26 C27 179.6(6) . . . . ?
C33 C34 C35 O4 -1.3(7) . . . . ?
C33 C34 C35 C36 -177.4(4) . . . . ?
C33 C34 C39 C38 177.9(5) . . . . ?
C34 C35 C36 C37 -1.4(7) . . . . ?
C34 C35 C36 C44 175.5(4) . . . . ?
C35 C34 C39 C38 -1.4(8) . . . . ?
C35 C36 C37 C38 0.4(7) . . . . ?
C35 C36 C44 C45 87.7(6) . . . . ?
C36 C37 C38 C39 0.0(7) . . . . ?
C36 C37 C38 C40 177.4(5) . . . . ?
C36 C44 C45 C46 -85.9(6) . . . . ?
C36 C44 C45 C50 92.7(6) . . . . ?
C37 C36 C44 C45 -95.6(6) . . . . ?
C37 C38 C39 C34 0.4(8) . . . . ?
C37 C38 C40 C41A -178.7(7) . . . . ?
C37 C38 C40 C42A 51.6(8) . . . . ?
C37 C38 C40 C43A -60.2(8) . . . . ?
C37 C38 C40 C41 133.4(11) . . . . ?
C37 C38 C40 C42 11.0(15) . . . . ?
C37 C38 C40 C43 -122.2(10) . . . . ?
C39 C34 C35 O4 178.0(4) . . . . ?
C39 C34 C35 C36 1.9(7) . . . . ?
C39 C38 C40 C41A -1.4(9) . . . . ?
C39 C38 C40 C42A -131.1(8) . . . . ?
C39 C38 C40 C43A 117.0(7) . . . . ?
C39 C38 C40 C41 -49.3(11) . . . . ?
C39 C38 C40 C42 -171.7(14) . . . . ?
C39 C38 C40 C43 55.1(11) . . . . ?
C40 C38 C39 C34 -176.9(5) . . . . ?
C44 C36 C37 C38 -176.5(4) . . . . ?
C44 C45 C46 O5 -4.6(8) . . . . ?
C44 C45 C46 C47 173.3(5) . . . . ?
C44 C45 C50 C49 -177.4(5) . . . . ?
C45 C46 C47 C48 4.7(8) . . . . ?
C45 C46 C47 C55 -167.5(5) . . . . ?
C46 C45 C50 C49 1.3(8) . . . . ?
C46 C47 C48 C49 0.0(8) . . . . ?
C46 C47 C55 C56 -84.1(7) . . . . ?
C47 C48 C49 C50 -3.8(8) . . . . ?
C47 C48 C49 C51 179.8(5) . . . . ?
C47 C55 C56 C57 95.7(6) . . . . ?
C47 C55 C56 C61 -90.4(6) . . . . ?
C48 C47 C55 C56 103.9(6) . . . . ?
C48 C49 C50 C45 3.2(8) . . . . ?
C48 C49 C51 C52 103.6(8) . . . . ?
C48 C49 C51 C53 -17.5(8) . . . . ?
C48 C49 C51 C54 -132.6(7) . . . . ?
C48 C49 C51 C52A 60.2(13) . . . . ?
C48 C49 C51 C54A 178.5(11) . . . . ?
C48 C49 C51 C53A -64.5(12) . . . . ?
C50 C45 C46 O5 176.8(5) . . . . ?
C50 C45 C46 C47 -5.4(8) . . . . ?
C50 C49 C51 C52 -72.6(9) . . . . ?
C50 C49 C51 C53 166.3(6) . . . . ?
C50 C49 C51 C54 51.1(8) . . . . ?
C50 C49 C51 C52A -116.0(13) . . . . ?
C50 C49 C51 C54A 2.3(12) . . . . ?
C50 C49 C51 C53A 119.2(12) . . . . ?
C51 C49 C50 C45 179.6(5) . . . . ?
C55 C47 C48 C49 172.4(5) . . . . ?
C55 C56 C57 O6 -5.3(7) . . . . ?
C55 C56 C57 C58 174.9(5) . . . . ?
C55 C56 C61 C60 -174.6(5) . . . . ?
C56 C57 C58 C59 -0.4(7) . . . . ?
C56 C57 C58 C66 -179.2(5) . . . . ?
C57 C56 C61 C60 -0.5(8) . . . . ?
C57 C58 C59 C60 -0.4(8) . . . . ?
C57 C58 C66 C2 78.3(6) . . . . ?
C58 C59 C60 C61 0.7(8) . . . . ?
C58 C59 C60 C62 -178.6(5) . . . . ?
C59 C58 C66 C2 -100.5(6) . . . . ?
C59 C60 C61 C56 -0.2(8) . . . . ?
C59 C60 C62 C63 -7.2(8) . . . . ?
C59 C60 C62 C64 -130.0(6) . . . . ?
C59 C60 C62 C65 110.7(6) . . . . ?
C61 C56 C57 O6 -179.4(5) . . . . ?
C61 C56 C57 C58 0.9(8) . . . . ?
C61 C60 C62 C63 173.5(5) . . . . ?
C61 C60 C62 C64 50.7(7) . . . . ?
C61 C60 C62 C65 -68.6(7) . . . . ?
C62 C60 C61 C56 179.1(5) . . . . ?
C66 C2 C3 C4 178.1(5) . . . . ?
C66 C58 C59 C60 178.4(5) . . . . ?
O7 C68 C69 C70 -179.9 . . . . ?
O7 C68 C73 C72 179.5 . . . . ?
C68 C69 C70 C71 0.6 . . . . ?
C69 C68 C73 C72 1.1 . . . . ?
C69 C70 C71 C72 0.9 . . . . ?
C69 C70 C71 O7A 164.9(12) . . . . ?
C70 C71 C72 C73 -1.5 . . . . ?
C70 C71 O7A C67A 19(2) . . . . ?
C71 C72 C73 C68 0.5 . . . . ?
C72 C71 O7A C67A -176.1(13) . . . . ?
C73 C68 C69 C70 -1.6 . . . . ?
C67 O7 C68 C69 -3.7 . . . . ?
C67 O7 C68 C73 177.9 . . . . ?
O7A C71 C72 C73 -166.0(12) . . . . ?

loop_
_smtbx_masks_void_nr
_smtbx_masks_void_average_x
_smtbx_masks_void_average_y
_smtbx_masks_void_average_z
_smtbx_masks_void_volume
_smtbx_masks_void_count_electrons
_smtbx_masks_void_content
1 0.000 0.000 -0.875 423.8 72.3 ?
2 0.000 0.500 1.000 121.2 26.0 ?
